data_1520774
loop_
_publ_author_name
'Adouby, K.'
'Abba Toure, A.'
'Kra, G.'
'Olivier-Fourcade, J.'
'Vicente, C.P.'
'Jumas, J.C.'

_publ_section_title
;
 Phase diagram and local environment of Sn and Te: Sn Te - Bi and Sn Te -
 Bi2 Te3 systems
;
_journal_name_full 'C.R. Acad. Sci. Paris, T. 1, Serie II'
_journal_page_first 51
_journal_page_last 58
_journal_volume 3
_journal_year 2000
_chemical_formula_sum 'Bi2 Sn Te4'
_chemical_name_systematic 'Sn Bi2 Te4'
_space_group_IT_number 166
_symmetry_space_group_name_Hall '-R 3 2"'
_symmetry_space_group_name_H-M 'R -3 m :H'
_cell_angle_alpha 90
_cell_angle_beta 90
_cell_angle_gamma 120
_cell_formula_units_Z 3
_cell_length_a 4.3954
_cell_length_b 4.3954
_cell_length_c 41.606
_cell_volume 696.119
_citation_journal_id_ASTM CASCFN
_cod_data_source_file Adouby_CASCFN_2000_986.cif
_cod_data_source_block Bi2Sn1Te4
_cod_original_cell_volume 696.1188
_cod_original_formula_sum 'Bi2 Sn1 Te4'
_cod_database_code 1520774

loop_
_symmetry_equiv_pos_as_xyz
x,y,z
-y,x-y,z
-x+y,-x,z
y,x,-z
-x,-x+y,-z
x-y,-y,-z
-x,-y,-z
y,-x+y,-z
x-y,x,-z
-y,-x,z
x,x-y,z
-x+y,y,z
x+2/3,y+1/3,z+1/3
-y+2/3,x-y+1/3,z+1/3
-x+y+2/3,-x+1/3,z+1/3
y+2/3,x+1/3,-z+1/3
-x+2/3,-x+y+1/3,-z+1/3
x-y+2/3,-y+1/3,-z+1/3
-x+2/3,-y+1/3,-z+1/3
y+2/3,-x+y+1/3,-z+1/3
x-y+2/3,x+1/3,-z+1/3
-y+2/3,-x+1/3,z+1/3
x+2/3,x-y+1/3,z+1/3
-x+y+2/3,y+1/3,z+1/3
x+1/3,y+2/3,z+2/3
-y+1/3,x-y+2/3,z+2/3
-x+y+1/3,-x+2/3,z+2/3
y+1/3,x+2/3,-z+2/3
-x+1/3,-x+y+2/3,-z+2/3
x-y+1/3,-y+2/3,-z+2/3
-x+1/3,-y+2/3,-z+2/3
y+1/3,-x+y+2/3,-z+2/3
x-y+1/3,x+2/3,-z+2/3
-y+1/3,-x+2/3,z+2/3
x+1/3,x-y+2/3,z+2/3
-x+y+1/3,y+2/3,z+2/3

loop_
_atom_site_label
_atom_site_type_symbol
_atom_site_fract_x
_atom_site_fract_y
_atom_site_fract_z
_atom_site_occupancy
_atom_site_U_iso_or_equiv
Sn3 Sn+2 0 0 0.4281 0.262 0.0
Sn2 Sn+2 0 0 0.5 0.043 0.0
Sn1 Sn+2 0 0 0 0.433 0.0
Bi3 Bi+3 0 0 0.4281 0.678 0.0
Te2 Te-2 0 0 0.2883 1 0.0
Bi2 Bi+3 0 0 0.5 0.207 0.0
Te1 Te-2 0 0 0.1359 1 0.0
Bi1 Bi+3 0 0 0 0.437 0.0
